data_4316364
loop_
_publ_author_name
'Tian-Wei Wang'
'Jun Wang'
'Shin-ichi Ohkoshi'
'You Song'
'Xiao-Zeng You'

_publ_section_title
;
 Manganese(II)-Octacyanometallate(V) Bimetallic Ferrimagnets with Tc from
 41 to 53 K Obtained in Acidic Media
;
_journal_name_full 'Inorganic Chemistry'
_journal_page_first 7756
_journal_page_last 7763
_journal_paper_doi 10.1021/ic100591h
_journal_volume 49
_journal_year 2010
_chemical_formula_moiety 'C10 H3 Mn2 N8 O4 W, C H4 O'
_chemical_formula_sum 'C11 H7 Mn2 N8 O5 W'
_chemical_formula_weight 624.98
_chemical_name_systematic
; 
 ? 
;
_space_group_IT_number 72
_symmetry_cell_setting orthorhombic
_symmetry_space_group_name_Hall '-I 2 2c'
_symmetry_space_group_name_H-M 'I b a m'
_atom_sites_solution_hydrogens geom
_atom_sites_solution_primary direct
_atom_sites_solution_secondary difmap
_audit_creation_method SHELXL-97
_cell_angle_alpha 90.00
_cell_angle_beta 90.00
_cell_angle_gamma 90.00
_cell_formula_units_Z 4
_cell_length_a 10.541(3)
_cell_length_b 12.8591(17)
_cell_length_c 13.446(2)
_cell_measurement_reflns_used 883
_cell_measurement_temperature 291(2)
_cell_measurement_theta_max 22.10
_cell_measurement_theta_min 3.17
_cell_volume 1822.6(6)
_computing_cell_refinement 'SMART '
_computing_data_collection 'SMART (Bruker, 2000)'
_computing_data_reduction 'SAINT (Bruker, 2000)'
_computing_molecular_graphics SHELXTL
_computing_publication_material SHELXTL
_computing_structure_refinement SHELXTL
_computing_structure_solution 'SHELXTL (Bruker, 2000)'
_diffrn_ambient_temperature 291(2)
_diffrn_measured_fraction_theta_full 1.000
_diffrn_measured_fraction_theta_max 1.000
_diffrn_measurement_device_type 'Bruker Smart Aepex CCD'
_diffrn_measurement_method 'phi and omega scans'
_diffrn_radiation_monochromator graphite
_diffrn_radiation_source 'sealed tube'
_diffrn_radiation_type MoK\a
_diffrn_radiation_wavelength 0.71073
_diffrn_reflns_av_R_equivalents 0.0597
_diffrn_reflns_av_sigmaI/netI 0.0368
_diffrn_reflns_limit_h_max 12
_diffrn_reflns_limit_h_min -11
_diffrn_reflns_limit_k_max 8
_diffrn_reflns_limit_k_min -15
_diffrn_reflns_limit_l_max 14
_diffrn_reflns_limit_l_min -16
_diffrn_reflns_number 4720
_diffrn_reflns_theta_full 25.98
_diffrn_reflns_theta_max 25.98
_diffrn_reflns_theta_min 2.50
_exptl_absorpt_coefficient_mu 7.701
_exptl_absorpt_correction_T_max 0.4584
_exptl_absorpt_correction_T_min 0.2217
_exptl_absorpt_correction_type multi-scan
_exptl_absorpt_process_details 'SADABS; bruker, 2000'
_exptl_crystal_colour 'brown red'
_exptl_crystal_density_diffrn 2.278
_exptl_crystal_density_method 'not measured'
_exptl_crystal_description prism
_exptl_crystal_F_000 1172
_exptl_crystal_size_max 0.28
_exptl_crystal_size_mid 0.14
_exptl_crystal_size_min 0.12
_refine_diff_density_max 1.218
_refine_diff_density_min -0.822
_refine_diff_density_rms 0.193
_refine_ls_extinction_method none
_refine_ls_goodness_of_fit_ref 1.079
_refine_ls_hydrogen_treatment constr
_refine_ls_matrix_type full
_refine_ls_number_parameters 76
_refine_ls_number_reflns 938
_refine_ls_number_restraints 0
_refine_ls_restrained_S_all 1.079
_refine_ls_R_factor_all 0.0452
_refine_ls_R_factor_gt 0.0370
_refine_ls_shift/su_max 0.000
_refine_ls_shift/su_mean 0.000
_refine_ls_structure_factor_coef Fsqd
_refine_ls_weighting_details 'calc w=1/[\s^2^(Fo^2^)+(0.0700P)^2^+1.9900P] where P=(Fo^2^+2Fc^2^)/3'
_refine_ls_weighting_scheme calc
_refine_ls_wR_factor_gt 0.1056
_refine_ls_wR_factor_ref 0.1112
_reflns_number_gt 770
_reflns_number_total 938
_reflns_threshold_expression >2sigma(I)
_cod_data_source_file ic100591h_si_002_4.cif
_cod_data_source_block complex_4
_cod_depositor_comments
;
The following automatic conversions were performed:

'_symmetry_cell_setting' value 'Orthorhombic' changed to
'orthorhombic' according to the built-in table from CIF Core
dictionary named 'cif_core.dic' version 2.4.1 from 2010-06-29.

Automatic conversion script
Id: cif_fix_values 1646 2011-03-28 12:23:43Z adriana 
;
_cod_original_sg_symbol_Hall '-I 2 2c '
_cod_original_sg_symbol_H-M 'I b a m '
_cod_database_code 4316364

loop_
_symmetry_equiv_pos_as_xyz
'x, y, z'
'-x, -y, z'
'-x+1/2, y+1/2, -z'
'x+1/2, -y+1/2, -z'
'x+1/2, y+1/2, z+1/2'
'-x+1/2, -y+1/2, z+1/2'
'-x+1, y+1, -z+1/2'
'x+1, -y+1, -z+1/2'
'-x, -y, -z'
'x, y, -z'
'x-1/2, -y-1/2, z'
'-x-1/2, y-1/2, z'
'-x+1/2, -y+1/2, -z+1/2'
'x+1/2, y+1/2, -z+1/2'
'x, -y, z+1/2'
'-x, y, z+1/2'

loop_
_atom_site_label
_atom_site_type_symbol
_atom_site_fract_x
_atom_site_fract_y
_atom_site_fract_z
_atom_site_U_iso_or_equiv
_atom_site_adp_type
_atom_site_occupancy
_atom_site_symmetry_multiplicity
_atom_site_calc_flag
_atom_site_refinement_flags
_atom_site_disorder_assembly
_atom_site_disorder_group
C1 C 0.1576(6) 0.0560(5) 0.1603(5) 0.0219(14) Uani 1 1 d . . .
C2 C 0.0686(6) 0.1312(5) 0.3361(4) 0.0249(15) Uani 1 1 d . . .
C3 C 0.3821(9) 0.1323(7) 0.5000 0.025(2) Uani 1 2 d S . .
H3A H 0.3198 0.0811 0.5000 0.030 Uiso 1 2 d SR . .
C4 C 0.987(15) 0.389(3) 0.236(9) 0.047(19) Uani 0.25 1 d P . .
H4A H 0.9519 0.3706 0.1722 0.071 Uiso 0.25 1 d PR . .
H4B H 1.0724 0.3639 0.2402 0.071 Uiso 0.25 1 d PR . .
H4C H 0.9368 0.3592 0.2877 0.071 Uiso 0.25 1 d PR . .
Mn1 Mn 0.17388(15) 0.30658(12) 0.5000 0.0262(4) Uani 1 2 d S . .
N1 N 0.2361(5) 0.0905(4) 0.1126(4) 0.0229(12) Uani 1 1 d . . .
N2 N 0.1050(5) 0.1989(4) 0.3861(4) 0.0221(12) Uani 1 1 d . . .
O1 O 0.3542(6) 0.2234(5) 0.5000 0.0266(15) Uani 1 2 d S . .
O2 O 0.4993(5) 0.0979(6) 0.5000 0.0234(16) Uani 1 2 d S . .
H2 H 0.5051 0.0585 0.4495 0.028 Uiso 0.25 1 d PR . .
O3 O 1.0000 0.5000 0.2500 0.021(2) Uani 1 4 d S . .
H3 H 0.9555 0.5172 0.3001 0.026 Uiso 0.25 1 d PR . .
W1 W 0.0000 0.0000 0.2500 0.0216(2) Uani 1 4 d S . .

loop_
_atom_site_aniso_label
_atom_site_aniso_U_11
_atom_site_aniso_U_22
_atom_site_aniso_U_33
_atom_site_aniso_U_23
_atom_site_aniso_U_13
_atom_site_aniso_U_12
C1 0.022(3) 0.018(3) 0.026(3) 0.007(2) -0.002(3) 0.006(3)
C2 0.025(3) 0.028(4) 0.022(3) 0.007(3) -0.003(2) 0.000(3)
C3 0.023(5) 0.016(5) 0.035(5) 0.000 0.000 0.005(3)
C4 0.04(6) 0.05(2) 0.05(7) 0.00(2) 0.00(3) 0.00(2)
Mn1 0.0274(8) 0.0231(8) 0.0281(8) 0.000 0.000 0.0042(6)
N1 0.016(3) 0.031(3) 0.021(3) -0.010(2) 0.004(2) 0.002(2)
N2 0.023(3) 0.020(3) 0.023(3) 0.002(2) -0.001(2) -0.005(2)
O1 0.024(3) 0.025(4) 0.031(4) 0.000 0.000 -0.004(3)
O2 0.029(4) 0.019(4) 0.023(4) 0.000 0.000 0.011(2)
O3 0.032(6) 0.021(5) 0.011(5) 0.000 0.000 0.000
W1 0.0196(3) 0.0190(4) 0.0262(4) 0.000 0.000 0.000

loop_
_atom_type_symbol
_atom_type_description
_atom_type_scat_dispersion_real
_atom_type_scat_dispersion_imag
_atom_type_scat_source
C C 0.0033 0.0016 'International Tables Vol C Tables 4.2.6.8 and 6.1.1.4'
H H 0.0000 0.0000 'International Tables Vol C Tables 4.2.6.8 and 6.1.1.4'
N N 0.0061 0.0033 'International Tables Vol C Tables 4.2.6.8 and 6.1.1.4'
O O 0.0106 0.0060 'International Tables Vol C Tables 4.2.6.8 and 6.1.1.4'
Mn Mn 0.3368 0.7283 'International Tables Vol C Tables 4.2.6.8 and 6.1.1.4'
W W -0.8490 6.8722 'International Tables Vol C Tables 4.2.6.8 and 6.1.1.4'

loop_
_geom_angle_atom_site_label_1
_geom_angle_atom_site_label_2
_geom_angle_atom_site_label_3
_geom_angle
_geom_angle_site_symmetry_1
_geom_angle_site_symmetry_3
_geom_angle_publ_flag
N1 C1 W1 175.9(5) . . ?
N2 C2 W1 177.0(5) . . ?
O1 C3 O2 123.8(9) . . ?
O1 C3 H3A 121.0 . . ?
O2 C3 H3A 115.2 . . ?
C4 C4 O3 81(3) 7_645 . ?
C4 C4 H4A 161.4 7_645 . ?
O3 C4 H4A 113.8 . . ?
C4 C4 H4B 53.6 7_645 . ?
O3 C4 H4B 103.8 . . ?
H4A C4 H4B 109.5 . . ?
C4 C4 H4C 75.0 7_645 . ?
O3 C4 H4C 110.6 . . ?
H4A C4 H4C 109.5 . . ?
H4B C4 H4C 109.5 . . ?
O1 Mn1 N2 88.8(2) . . ?
O1 Mn1 N2 88.8(2) . 10_556 ?
N2 Mn1 N2 88.8(3) . 10_556 ?
O1 Mn1 O2 175.6(3) . 11_565 ?
N2 Mn1 O2 94.3(2) . 11_565 ?
N2 Mn1 O2 94.3(2) 10_556 11_565 ?
O1 Mn1 N1 85.4(2) . 6 ?
N2 Mn1 N1 174.1(2) . 6 ?
N2 Mn1 N1 92.38(19) 10_556 6 ?
O2 Mn1 N1 91.41(19) 11_565 6 ?
O1 Mn1 N1 85.4(2) . 13 ?
N2 Mn1 N1 92.38(19) . 13 ?
N2 Mn1 N1 174.1(2) 10_556 13 ?
O2 Mn1 N1 91.41(19) 11_565 13 ?
N1 Mn1 N1 85.9(3) 6 13 ?
C1 N1 Mn1 158.0(5) . 13 ?
C2 N2 Mn1 170.3(5) . . ?
C3 O1 Mn1 133.5(6) . . ?
C3 O2 Mn1 126.6(6) . 11_665 ?
C3 O2 H2 105.6 . . ?
Mn1 O2 H2 105.7 11_665 . ?
C4 O3 C4 19(6) 8_455 2_765 ?
C4 O3 C4 165(10) 2_765 . ?
C4 O3 C4 165(10) 8_455 7_645 ?
C4 O3 C4 169(10) 2_765 7_645 ?
C4 O3 C4 19(6) . 7_645 ?
C4 O3 H3 65.5 8_455 . ?
C4 O3 H3 84.4 2_765 . ?
C4 O3 H3 108.1 . . ?
C4 O3 H3 101.7 7_645 . ?
C2 W1 C2 141.1(4) . 8_445 ?
C2 W1 C2 115.5(3) . 2 ?
C2 W1 C2 78.0(3) 8_445 2 ?
C2 W1 C2 78.0(3) . 7_445 ?
C2 W1 C2 115.5(3) 8_445 7_445 ?
C2 W1 C2 141.1(4) 2 7_445 ?
C2 W1 C1 143.8(2) . 2 ?
C2 W1 C1 72.6(2) 8_445 2 ?
C2 W1 C1 77.5(2) 2 2 ?
C2 W1 C1 72.9(2) 7_445 2 ?
C2 W1 C1 72.9(2) . 8_445 ?
C2 W1 C1 77.5(2) 8_445 8_445 ?
C2 W1 C1 72.6(2) 2 8_445 ?
C2 W1 C1 143.8(2) 7_445 8_445 ?
C1 W1 C1 141.4(3) 2 8_445 ?
C2 W1 C1 72.6(2) . 7_445 ?
C2 W1 C1 143.8(2) 8_445 7_445 ?
C2 W1 C1 72.9(2) 2 7_445 ?
C2 W1 C1 77.5(2) 7_445 7_445 ?
C1 W1 C1 80.4(3) 2 7_445 ?
C1 W1 C1 112.7(4) 8_445 7_445 ?
C2 W1 C1 77.5(2) . . ?
C2 W1 C1 72.9(2) 8_445 . ?
C2 W1 C1 143.8(2) 2 . ?
C2 W1 C1 72.6(2) 7_445 . ?
C1 W1 C1 112.7(4) 2 . ?
C1 W1 C1 80.4(3) 8_445 . ?
C1 W1 C1 141.4(3) 7_445 . ?

loop_
_geom_bond_atom_site_label_1
_geom_bond_atom_site_label_2
_geom_bond_distance
_geom_bond_site_symmetry_2
_geom_bond_publ_flag
C1 N1 1.137(9) . ?
C1 W1 2.176(7) . ?
C2 N2 1.165(9) . ?
C2 W1 2.170(7) . ?
C3 O1 1.208(12) . ?
C3 O2 1.312(11) . ?
C3 H3A 0.9300 . ?
C4 C4 0.47(14) 7_645 ?
C4 O3 1.44(4) . ?
C4 H4A 0.9600 . ?
C4 H4B 0.9600 . ?
C4 H4C 0.9600 . ?
Mn1 O1 2.181(8) . ?
Mn1 N2 2.188(6) . ?
Mn1 N2 2.188(6) 10_556 ?
Mn1 O2 2.213(7) 11_565 ?
Mn1 N1 2.224(6) 6 ?
Mn1 N1 2.224(6) 13 ?
N1 Mn1 2.224(6) 13 ?
O2 Mn1 2.213(7) 11_665 ?
O2 H2 0.8500 . ?
O3 C4 1.44(4) 8_455 ?
O3 C4 1.44(4) 2_765 ?
O3 C4 1.44(4) 7_645 ?
O3 H3 0.8500 . ?
W1 C2 2.170(7) 8_445 ?
W1 C2 2.170(7) 2 ?
W1 C2 2.170(7) 7_445 ?
W1 C1 2.176(7) 2 ?
W1 C1 2.176(7) 8_445 ?
W1 C1 2.176(7) 7_445 ?

loop_
_geom_torsion_atom_site_label_1
_geom_torsion_atom_site_label_2
_geom_torsion_atom_site_label_3
_geom_torsion_atom_site_label_4
_geom_torsion
_geom_torsion_site_symmetry_1
_geom_torsion_site_symmetry_2
_geom_torsion_site_symmetry_3
_geom_torsion_site_symmetry_4
_geom_torsion_publ_flag
O2 C3 O1 Mn1 180.0 . . . . ?
N2 Mn1 O1 C3 -44.42(14) . . . . ?
N2 Mn1 O1 C3 44.42(14) 10_556 . . . ?
N1 Mn1 O1 C3 136.90(14) 6 . . . ?
N1 Mn1 O1 C3 -136.90(13) 13 . . . ?
O1 C3 O2 Mn1 0.0 . . . 11_665 ?
